data_7709580
loop_
_publ_author_name
'Guan, Weiming'
'Li, Bao'
'Wu, Lixin'

_publ_section_title
;
 Chiral hexamers of organically modified polyoxometalates via ionic
 complexation
;
_journal_name_full 'Dalton Transactions'
_journal_paper_doi 10.1039/D2DT00093H
_journal_year 2022
_chemical_formula_moiety 'Na3, 4(H2 O), 4(C3 H7 N O), 2(C H3 C N), Mn Mo6 O24 (C22 H21 N2 O2)2'
_chemical_formula_sum 'C60 H84 Mn Mo6 N10 Na3 O36'
_chemical_formula_weight 2220.92
_space_group_crystal_system triclinic
_space_group_IT_number 2
_space_group_name_Hall '-P 1'
_space_group_name_H-M_alt 'P -1'
_atom_sites_solution_hydrogens mixed
_atom_sites_solution_primary heavy
_audit_creation_date 2022-02-09
_audit_creation_method
;
Olex2 1.5
(compiled 2021.12.09 svn.r5202d8cf for OlexSys, GUI svn.r6439)
;
_audit_update_record
;
2022-02-10 deposited with the CCDC.	2022-02-18 downloaded from the CCDC.
;
_cell_angle_alpha 90.088(4)
_cell_angle_beta 95.059(4)
_cell_angle_gamma 99.731(4)
_cell_formula_units_Z 1
_cell_length_a 9.3899(9)
_cell_length_b 13.0933(13)
_cell_length_c 16.5155(16)
_cell_measurement_reflns_used 9864
_cell_measurement_temperature 100.00
_cell_measurement_theta_max 27.477
_cell_measurement_theta_min 2.628
_cell_volume 1993.2(3)
_computing_cell_refinement 'SAINT V8.40A (Bruker, 2019)'
_computing_data_collection 'Bruker APEX3'
_computing_data_reduction 'SAINT V8.40A (Bruker, 2019)'
_computing_molecular_graphics 'Olex2 1.5 (Dolomanov et al., 2009)'
_computing_publication_material 'Olex2 1.5 (Dolomanov et al., 2009)'
_computing_structure_refinement 'SHELXL 2018/3 (Sheldrick, 2015)'
_computing_structure_solution 'SHELXS  (Sheldrick, 2008)'
_diffrn_ambient_temperature 100.00
_diffrn_detector 'Bruker D8 Venture'
_diffrn_measured_fraction_theta_full 0.976
_diffrn_measured_fraction_theta_max 0.976
_diffrn_measurement_device 'Bruker APEX-II CCD'
_diffrn_measurement_device_type 'Bruker APEX-II CCD'
_diffrn_measurement_method '\f and \w scans'
_diffrn_radiation_monochromator 'equatorial mounted graphite'
_diffrn_radiation_probe x-ray
_diffrn_radiation_type MoK\a
_diffrn_radiation_wavelength 0.71073
_diffrn_reflns_av_R_equivalents 0.0764
_diffrn_reflns_av_unetI/netI 0.0524
_diffrn_reflns_Laue_measured_fraction_full 0.976
_diffrn_reflns_Laue_measured_fraction_max 0.976
_diffrn_reflns_limit_h_max 12
_diffrn_reflns_limit_h_min -12
_diffrn_reflns_limit_k_max 16
_diffrn_reflns_limit_k_min -17
_diffrn_reflns_limit_l_max 21
_diffrn_reflns_limit_l_min -21
_diffrn_reflns_number 47040
_diffrn_reflns_point_group_measured_fraction_full 0.976
_diffrn_reflns_point_group_measured_fraction_max 0.976
_diffrn_reflns_theta_full 25.242
_diffrn_reflns_theta_max 27.551
_diffrn_reflns_theta_min 2.628
_diffrn_source 'sealed X-ray tube'
_diffrn_source_current 30.0
_diffrn_source_power 1.5
_diffrn_source_target Mo
_diffrn_source_voltage 50.0
_diffrn_standards_number 0
_exptl_absorpt_coefficient_mu 1.178
_exptl_absorpt_correction_T_max 0.7456
_exptl_absorpt_correction_T_min 0.6222
_exptl_absorpt_correction_type multi-scan
_exptl_absorpt_process_details
;
SADABS 2016/2: Krause, L., Herbst-Irmer, R., Sheldrick G.M. & Stalke D., 
 J. Appl. Cryst. 48 (2015) 3-10 
;
_exptl_crystal_colour 'clear orangish orange'
_exptl_crystal_colour_lustre clear
_exptl_crystal_colour_modifier orangish
_exptl_crystal_colour_primary orange
_exptl_crystal_density_diffrn 1.850
_exptl_crystal_description block
_exptl_crystal_F_000 1112
_exptl_crystal_size_max 0.6
_exptl_crystal_size_mid 0.34
_exptl_crystal_size_min 0.25
_refine_diff_density_max 1.023
_refine_diff_density_min -0.822
_refine_diff_density_rms 0.134
_refine_ls_extinction_method none
_refine_ls_goodness_of_fit_ref 1.023
_refine_ls_hydrogen_treatment constr
_refine_ls_matrix_type full
_refine_ls_number_parameters 586
_refine_ls_number_reflns 8969
_refine_ls_number_restraints 72
_refine_ls_restrained_S_all 1.031
_refine_ls_R_factor_all 0.0602
_refine_ls_R_factor_gt 0.0369
_refine_ls_shift/su_max 0.001
_refine_ls_shift/su_mean 0.000
_refine_ls_structure_factor_coef Fsqd
_refine_ls_weighting_details 'w=1/[\s^2^(Fo^2^)+(0.0236P)^2^+5.2567P] where P=(Fo^2^+2Fc^2^)/3'
_refine_ls_weighting_scheme calc
_refine_ls_wR_factor_gt 0.0749
_refine_ls_wR_factor_ref 0.0839
_reflns_Friedel_coverage 0.000
_reflns_number_gt 6794
_reflns_number_total 8969
_reflns_threshold_expression 'I > 2\s(I)'
_cod_data_source_file d2dt00093h2.cif
_cod_data_source_block aa
_cod_database_code 7709580
_shelx_shelxl_version_number 2018/3
_shelx_space_group_comment
;
The symmetry employed for this shelxl refinement is uniquely defined
by the following loop, which should always be used as a source of
symmetry information in preference to the above space-group names.
They are only intended as comments.
;
_shelx_estimated_absorpt_t_max 0.757
_shelx_estimated_absorpt_t_min 0.538
_olex2_refinement_description
;
1. Fixed Uiso
 At 1.2 times of:
  All C(H) groups, All C(H,H) groups, All N(H) groups
 At 1.5 times of:
  All C(H,H,H) groups, All O(H,H) groups
2. Uiso/Uaniso restraints and constraints
O15 \\sim N4 \\sim C25 \\sim C26 \\sim C27: within 2A with sigma of 0.001 and
sigma for terminal atoms of 0.002 within 2A
O16 \\sim N5 \\sim C28 \\sim C29 \\sim C30: within 2A with sigma of 0.002 and
sigma for terminal atoms of 0.004 within 2A
O16A \\sim N5A \\sim C28A \\sim C29A \\sim C30A: within 2A with sigma of 0.002
and sigma for terminal atoms of 0.004 within 2A
3. Others
 Sof(O16A)=Sof(N5A)=Sof(C28A)=Sof(H28A)=Sof(C29A)=Sof(H29D)=Sof(H29E)=
 Sof(H29F)=Sof(C30A)=Sof(H30D)=Sof(H30E)=Sof(H30F)=1-FVAR(1)
 Sof(O16)=Sof(N5)=Sof(C28)=Sof(H28)=Sof(C29)=Sof(H29A)=Sof(H29B)=Sof(H29C)=
 Sof(C30)=Sof(H30A)=Sof(H30B)=Sof(H30C)=FVAR(1)
 Fixed Sof: Na2(0.5)
4.a Free rotating group:
 O18(H18A,H18B)
4.b Rotating group:
 O17(H17A,H17B)
4.c Secondary CH2 refined with riding coordinates:
 C1(H1A,H1B), C2(H2A,H2B), C3(H3A,H3B), C6(H6A,H6B), C7(H7A,H7B)
4.d Aromatic/amide H refined with riding coordinates:
 N1(H1), N2(H2), C11(H11), C12(H12), C13(H13), C14(H14), C16(H16), C18(H18),
 C19(H19), C20(H20), C21(H21), C25(H25), C28(H28), C28A(H28A)
4.e Idealised Me refined as rotating group:
 C24(H24A,H24B,H24C), C26(H26A,H26B,H26C), C27(H27A,H27B,H27C), C29(H29A,H29B,
 H29C), C30(H30A,H30B,H30C), C29A(H29D,H29E,H29F), C30A(H30D,H30E,H30F)
;
_smtbx_masks_void_probe_radius 1.2
_smtbx_masks_void_truncation_radius 1.2
_olex2_submission_special_instructions 'No special instructions were received'

loop_
_space_group_symop_operation_xyz
'x, y, z'
'-x, -y, -z'

loop_
_atom_site_label
_atom_site_type_symbol
_atom_site_fract_x
_atom_site_fract_y
_atom_site_fract_z
_atom_site_U_iso_or_equiv
_atom_site_adp_type
_atom_site_occupancy
_atom_site_site_symmetry_order
_atom_site_calc_flag
_atom_site_refinement_flags_posn
_atom_site_refinement_flags_adp
_atom_site_refinement_flags_occupancy
_atom_site_disorder_assembly
_atom_site_disorder_group
Mo1 Mo 1.16865(3) 0.29873(2) 0.00247(2) 0.01078(8) Uani 1 1 d . . . . .
Mo2 Mo 1.22615(3) 0.46144(2) 0.16374(2) 0.01086(8) Uani 1 1 d . . . . .
Mo3 Mo 1.04698(3) 0.66098(2) 0.16352(2) 0.01184(8) Uani 1 1 d . . . . .
Mn1 Mn 1.000000 0.500000 0.000000 0.00846(15) Uani 1 2 d S . P . .
Na1 Na 0.88595(18) 0.10110(13) 0.24429(11) 0.0241(4) Uani 1 1 d . . . . .
O1 O 1.1422(3) 0.33662(19) -0.10894(15) 0.0130(5) Uani 1 1 d . . . . .
O2 O 1.3508(3) 0.3001(2) 0.01080(16) 0.0176(6) Uani 1 1 d . . . . .
O3 O 1.0875(3) 0.1723(2) -0.00049(16) 0.0172(6) Uani 1 1 d . . . . .
O4 O 1.1416(3) 0.32841(19) 0.11436(15) 0.0122(5) Uani 1 1 d . . . . .
O5 O 0.9442(3) 0.35360(18) -0.01663(15) 0.0105(5) Uani 1 1 d . . . . .
O6 O 0.8009(3) 0.52319(19) -0.01719(15) 0.0110(5) Uani 1 1 d . . . . .
O7 O 0.9907(3) 0.48927(18) 0.12701(15) 0.0109(5) Uani 1 1 d . . . . .
O8 O 1.2002(3) 0.4341(2) 0.26250(16) 0.0170(6) Uani 1 1 d . . . . .
O9 O 1.4060(3) 0.4612(2) 0.15498(16) 0.0170(6) Uani 1 1 d . . . . .
O10 O 1.2252(3) 0.60725(19) 0.15830(15) 0.0135(5) Uani 1 1 d . . . . .
O11 O 1.1220(3) 0.7895(2) 0.16153(17) 0.0191(6) Uani 1 1 d . . . . .
O12 O 1.0050(3) 0.6390(2) 0.26053(16) 0.0184(6) Uani 1 1 d . . . . .
O13 O 0.7319(3) 0.1883(2) 0.17325(17) 0.0198(6) Uani 1 1 d . . . . .
O14 O 0.3208(3) 0.2066(2) 0.35211(18) 0.0253(7) Uani 1 1 d . . . . .
O15 O 0.8377(5) -0.0282(3) 0.1433(3) 0.0624(9) Uani 1 1 d . U . . .
O17 O 1.1214(3) 0.1576(2) 0.21634(17) 0.0199(6) Uani 1 1 d . . . . .
H17A H 1.125774 0.213702 0.187738 0.030 Uiso 1 1 d R U . . .
H17B H 1.174544 0.177029 0.261357 0.030 Uiso 1 1 d R U . . .
O18 O 0.8197(4) 0.0047(2) -0.10705(19) 0.0259(7) Uani 1 1 d G . . . .
H18A H 0.835157 0.066520 -0.127086 0.039 Uiso 1 1 d G U . B .
H18B H 0.842439 -0.035220 -0.144156 0.039 Uiso 1 1 d G U . B .
N1 N 0.6293(3) 0.3150(2) 0.10984(19) 0.0125(6) Uani 1 1 d . . . . .
H1 H 0.547481 0.339148 0.100719 0.015 Uiso 1 1 calc R U . . .
N2 N 0.5378(4) 0.1728(3) 0.31918(19) 0.0168(7) Uani 1 1 d . . . . .
H2 H 0.631318 0.180477 0.334122 0.020 Uiso 1 1 calc R U . . .
N3 N 0.8781(5) 0.2461(3) 0.3428(3) 0.0355(10) Uani 1 1 d . . . . .
N4 N 0.6297(6) -0.1487(4) 0.1369(4) 0.0581(8) Uani 1 1 d . U . . .
C1 C 0.8213(4) 0.3021(3) 0.0225(2) 0.0124(7) Uani 1 1 d . . . . .
H1A H 0.851049 0.245176 0.055824 0.015 Uiso 1 1 calc R U . . .
H1B H 0.744672 0.270926 -0.019593 0.015 Uiso 1 1 calc R U . . .
C2 C 0.8632(4) 0.4219(3) 0.1503(2) 0.0131(7) Uani 1 1 d . . . . .
H2A H 0.810863 0.461527 0.185300 0.016 Uiso 1 1 calc R U . . .
H2B H 0.893829 0.364660 0.182869 0.016 Uiso 1 1 calc R U . . .
C3 C 0.6958(4) 0.4587(3) 0.0266(2) 0.0124(7) Uani 1 1 d . . . . .
H3A H 0.616402 0.424153 -0.012702 0.015 Uiso 1 1 calc R U . . .
H3B H 0.653431 0.502975 0.063207 0.015 Uiso 1 1 calc R U . . .
C4 C 0.7582(4) 0.3753(3) 0.0773(2) 0.0110(7) Uani 1 1 d . . . . .
C5 C 0.6239(4) 0.2270(3) 0.1520(2) 0.0129(7) Uani 1 1 d . . . . .
C6 C 0.4738(4) 0.1767(3) 0.1716(2) 0.0157(8) Uani 1 1 d . . . . .
H6A H 0.425367 0.133117 0.124761 0.019 Uiso 1 1 calc R U . . .
H6B H 0.415277 0.231180 0.180726 0.019 Uiso 1 1 calc R U . . .
C7 C 0.4802(4) 0.1101(3) 0.2469(2) 0.0157(8) Uani 1 1 d . . . . .
H7A H 0.381571 0.072976 0.254768 0.019 Uiso 1 1 calc R U . . .
H7B H 0.542500 0.057626 0.238827 0.019 Uiso 1 1 calc R U . . .
C8 C 0.4540(4) 0.2190(3) 0.3637(2) 0.0170(8) Uani 1 1 d . . . . .
C9 C 0.5337(4) 0.2879(3) 0.4330(2) 0.0176(8) Uani 1 1 d . . . . .
C10 C 0.5502(4) 0.2468(3) 0.5101(2) 0.0195(8) Uani 1 1 d . . . . .
C11 C 0.5001(5) 0.1406(3) 0.5272(3) 0.0248(9) Uani 1 1 d . . . . .
H11 H 0.453951 0.094980 0.484339 0.030 Uiso 1 1 calc R U . . .
C12 C 0.5173(6) 0.1036(4) 0.6040(3) 0.0307(10) Uani 1 1 d . . . . .
H12 H 0.482564 0.032780 0.614079 0.037 Uiso 1 1 calc R U . . .
C13 C 0.5868(6) 0.1702(4) 0.6688(3) 0.0313(11) Uani 1 1 d . . . . .
H13 H 0.600172 0.143276 0.721798 0.038 Uiso 1 1 calc R U . . .
C14 C 0.6340(5) 0.2716(4) 0.6558(3) 0.0266(10) Uani 1 1 d . . . . .
H14 H 0.677746 0.315473 0.700208 0.032 Uiso 1 1 calc R U . . .
C15 C 0.6195(4) 0.3141(3) 0.5766(2) 0.0206(8) Uani 1 1 d . . . . .
C16 C 0.6663(5) 0.4186(3) 0.5621(3) 0.0230(9) Uani 1 1 d . . . . .
H16 H 0.709064 0.463161 0.606323 0.028 Uiso 1 1 calc R U . . .
C17 C 0.6521(5) 0.4598(3) 0.4845(3) 0.0221(9) Uani 1 1 d . . . . .
C18 C 0.6996(5) 0.5668(3) 0.4694(3) 0.0271(10) Uani 1 1 d . . . . .
H18 H 0.740231 0.612183 0.513450 0.033 Uiso 1 1 calc R U . . .
C19 C 0.6877(5) 0.6050(3) 0.3930(3) 0.0293(10) Uani 1 1 d . . . . .
H19 H 0.723445 0.675948 0.383929 0.035 Uiso 1 1 calc R U . . .
C20 C 0.6215(5) 0.5385(4) 0.3262(3) 0.0279(10) Uani 1 1 d . . . . .
H20 H 0.613396 0.565688 0.273036 0.034 Uiso 1 1 calc R U . . .
C21 C 0.5703(5) 0.4370(3) 0.3383(3) 0.0217(9) Uani 1 1 d . . . . .
H21 H 0.524692 0.394389 0.293614 0.026 Uiso 1 1 calc R U . . .
C22 C 0.5838(4) 0.3930(3) 0.4170(2) 0.0174(8) Uani 1 1 d . . . . .
C23 C 0.9167(5) 0.3311(4) 0.3621(3) 0.0264(10) Uani 1 1 d . . . . .
C24 C 0.9635(5) 0.4393(4) 0.3858(3) 0.0287(10) Uani 1 1 d . . . . .
H24A H 1.001942 0.443980 0.443071 0.043 Uiso 1 1 calc R U . . .
H24B H 0.880752 0.476053 0.378387 0.043 Uiso 1 1 calc R U . . .
H24C H 1.039320 0.470730 0.352004 0.043 Uiso 1 1 calc R U . . .
C25 C 0.7614(7) -0.1161(5) 0.1673(5) 0.0599(8) Uani 1 1 d . U . . .
H25 H 0.804505 -0.155797 0.207576 0.072 Uiso 1 1 calc R U . . .
C26 C 0.5525(8) -0.2501(5) 0.1582(4) 0.0585(11) Uani 1 1 d . U . . .
H26A H 0.601111 -0.274134 0.207720 0.088 Uiso 1 1 calc R U . . .
H26B H 0.552175 -0.299675 0.113573 0.088 Uiso 1 1 calc R U . . .
H26C H 0.452361 -0.244693 0.167433 0.088 Uiso 1 1 calc R U . . .
C27 C 0.5561(8) -0.0927(5) 0.0746(4) 0.0609(11) Uani 1 1 d . U . . .
H27A H 0.533649 -0.135240 0.024742 0.091 Uiso 1 1 calc R U . . .
H27B H 0.619285 -0.027634 0.063296 0.091 Uiso 1 1 calc R U . . .
H27C H 0.465953 -0.077432 0.093684 0.091 Uiso 1 1 calc R U . . .
O16 O 0.8268(8) -0.0070(5) 0.3492(5) 0.0509(15) Uani 0.682(9) 1 d . U P A 1
N5 N 0.9810(11) -0.1121(7) 0.4021(7) 0.0533(16) Uani 0.682(9) 1 d . U P A 1
C28 C 0.8624(10) -0.0678(7) 0.3991(6) 0.0513(15) Uani 0.682(9) 1 d . U P A 1
H28 H 0.799307 -0.085902 0.440621 0.062 Uiso 0.682(9) 1 calc R U P A 1
C29 C 1.0824(11) -0.0895(8) 0.3392(6) 0.056(2) Uani 0.682(9) 1 d . U P A 1
H29A H 1.034821 -0.058733 0.292395 0.084 Uiso 0.682(9) 1 calc R U P A 1
H29B H 1.112128 -0.153806 0.322053 0.084 Uiso 0.682(9) 1 calc R U P A 1
H29C H 1.168096 -0.040699 0.361183 0.084 Uiso 0.682(9) 1 calc R U P A 1
C30 C 1.0174(12) -0.1832(9) 0.4635(8) 0.063(2) Uani 0.682(9) 1 d . U P A 1
H30A H 0.944877 -0.191111 0.503191 0.095 Uiso 0.682(9) 1 calc R U P A 1
H30B H 1.113276 -0.156356 0.491008 0.095 Uiso 0.682(9) 1 calc R U P A 1
H30C H 1.019079 -0.250675 0.438140 0.095 Uiso 0.682(9) 1 calc R U P A 1
O16A O 0.8892(19) -0.0254(12) 0.3355(9) 0.050(3) Uani 0.318(9) 1 d . U P A 2
N5A N 0.964(2) -0.1404(15) 0.4229(11) 0.046(3) Uani 0.318(9) 1 d . U P A 2
C28A C 0.962(2) -0.0967(16) 0.3574(13) 0.048(3) Uani 0.318(9) 1 d . U P A 2
H28A H 1.020714 -0.117935 0.318675 0.058 Uiso 0.318(9) 1 calc R U P A 2
C29A C 0.892(2) -0.1195(15) 0.4931(11) 0.046(3) Uani 0.318(9) 1 d . U P A 2
H29D H 0.961875 -0.110913 0.541287 0.069 Uiso 0.318(9) 1 calc R U P A 2
H29E H 0.813945 -0.177621 0.500947 0.069 Uiso 0.318(9) 1 calc R U P A 2
H29F H 0.850904 -0.055956 0.484688 0.069 Uiso 0.318(9) 1 calc R U P A 2
C30A C 1.055(2) -0.2239(16) 0.4351(11) 0.044(3) Uani 0.318(9) 1 d . U P A 2
H30D H 1.094303 -0.237639 0.383783 0.065 Uiso 0.318(9) 1 calc R U P A 2
H30E H 0.995386 -0.287321 0.452582 0.065 Uiso 0.318(9) 1 calc R U P A 2
H30F H 1.135433 -0.201342 0.476699 0.065 Uiso 0.318(9) 1 calc R U P A 2
Na2 Na 0.9739(5) 0.0012(4) 0.0161(3) 0.0275(11) Uani 0.5 1 d . . P B -1

loop_
_atom_site_aniso_label
_atom_site_aniso_U_11
_atom_site_aniso_U_22
_atom_site_aniso_U_33
_atom_site_aniso_U_23
_atom_site_aniso_U_13
_atom_site_aniso_U_12
Mo1 0.01200(16) 0.00899(15) 0.01125(16) 0.00066(11) -0.00067(12) 0.00241(12)
Mo2 0.01135(15) 0.01022(15) 0.01024(15) 0.00060(11) -0.00209(12) 0.00123(12)
Mo3 0.01486(16) 0.00957(15) 0.01055(15) -0.00111(11) -0.00188(12) 0.00205(12)
Mn1 0.0081(4) 0.0078(3) 0.0090(4) 0.0013(3) -0.0007(3) 0.0009(3)
Na1 0.0200(8) 0.0199(8) 0.0314(9) 0.0045(7) -0.0009(7) 0.0026(7)
O1 0.0127(13) 0.0135(12) 0.0134(13) 0.0002(10) 0.0013(10) 0.0041(10)
O2 0.0158(14) 0.0216(14) 0.0167(14) 0.0033(11) 0.0018(11) 0.0068(11)
O3 0.0238(15) 0.0111(13) 0.0160(14) -0.0001(10) -0.0002(11) 0.0022(11)
O4 0.0145(13) 0.0102(12) 0.0107(12) 0.0039(10) -0.0019(10) 0.0003(10)
O5 0.0129(12) 0.0080(12) 0.0099(12) 0.0014(9) 0.0013(10) -0.0005(10)
O6 0.0138(13) 0.0098(12) 0.0088(12) 0.0029(9) 0.0011(10) 0.0005(10)
O7 0.0088(12) 0.0088(12) 0.0143(13) 0.0001(10) -0.0003(10) 0.0000(9)
O8 0.0204(14) 0.0164(13) 0.0136(13) -0.0002(11) -0.0011(11) 0.0030(11)
O9 0.0167(14) 0.0162(13) 0.0172(14) 0.0012(11) -0.0028(11) 0.0027(11)
O10 0.0129(13) 0.0133(13) 0.0126(13) -0.0004(10) -0.0038(10) 0.0000(10)
O11 0.0231(15) 0.0123(13) 0.0200(14) -0.0013(11) -0.0061(12) 0.0021(11)
O12 0.0230(15) 0.0182(14) 0.0146(13) -0.0019(11) -0.0003(11) 0.0065(11)
O13 0.0189(14) 0.0203(14) 0.0217(15) 0.0094(11) 0.0053(12) 0.0059(11)
O14 0.0162(15) 0.0351(17) 0.0238(16) -0.0072(13) -0.0016(12) 0.0036(13)
O15 0.0560(18) 0.0463(16) 0.083(2) -0.0280(16) 0.0056(16) 0.0036(14)
O17 0.0199(15) 0.0176(14) 0.0204(15) 0.0051(11) -0.0018(12) -0.0001(11)
O18 0.0295(17) 0.0155(14) 0.0312(17) 0.0026(13) 0.0012(14) 0.0001(13)
N1 0.0076(14) 0.0137(15) 0.0159(16) 0.0047(12) 0.0002(12) 0.0011(12)
N2 0.0157(16) 0.0190(16) 0.0138(16) -0.0001(13) -0.0005(13) -0.0013(13)
N3 0.036(2) 0.041(3) 0.028(2) -0.0049(19) -0.0017(18) 0.0058(19)
N4 0.0539(17) 0.0448(16) 0.075(2) -0.0247(15) 0.0080(15) 0.0051(13)
C1 0.0106(17) 0.0094(16) 0.0160(18) 0.0010(14) 0.0033(14) -0.0022(13)
C2 0.0125(17) 0.0149(18) 0.0112(17) 0.0016(14) 0.0015(14) -0.0002(14)
C3 0.0083(16) 0.0129(17) 0.0159(18) 0.0052(14) 0.0023(14) 0.0007(13)
C4 0.0086(16) 0.0102(16) 0.0131(17) 0.0020(13) -0.0001(13) -0.0012(13)
C5 0.0163(18) 0.0114(17) 0.0098(17) -0.0014(13) -0.0014(14) 0.0004(14)
C6 0.0147(18) 0.0168(19) 0.0140(18) 0.0010(15) 0.0005(14) -0.0014(15)
C7 0.0191(19) 0.0155(18) 0.0111(18) 0.0013(14) 0.0031(15) -0.0016(15)
C8 0.021(2) 0.0187(19) 0.0110(18) 0.0018(15) 0.0006(15) 0.0017(16)
C9 0.0159(19) 0.0193(19) 0.0172(19) -0.0019(15) -0.0008(15) 0.0030(15)
C10 0.0170(19) 0.026(2) 0.017(2) -0.0019(16) 0.0033(15) 0.0051(16)
C11 0.028(2) 0.028(2) 0.017(2) -0.0002(17) 0.0018(17) 0.0027(18)
C12 0.041(3) 0.029(2) 0.023(2) 0.0016(19) 0.005(2) 0.006(2)
C13 0.041(3) 0.038(3) 0.017(2) 0.0008(19) 0.0006(19) 0.015(2)
C14 0.026(2) 0.040(3) 0.016(2) -0.0051(18) -0.0034(17) 0.013(2)
C15 0.0162(19) 0.031(2) 0.0148(19) -0.0063(17) 0.0015(15) 0.0063(17)
C16 0.018(2) 0.031(2) 0.020(2) -0.0065(17) -0.0012(16) 0.0038(17)
C17 0.019(2) 0.022(2) 0.024(2) -0.0030(17) -0.0015(17) 0.0048(17)
C18 0.021(2) 0.022(2) 0.036(3) -0.0085(19) -0.0025(19) 0.0005(17)
C19 0.026(2) 0.019(2) 0.041(3) 0.0034(19) 0.001(2) 0.0005(18)
C20 0.027(2) 0.027(2) 0.030(2) 0.0016(19) 0.0003(19) 0.0052(19)
C21 0.019(2) 0.022(2) 0.023(2) -0.0002(17) -0.0006(17) 0.0031(17)
C22 0.0159(19) 0.0183(19) 0.0179(19) -0.0034(15) -0.0007(15) 0.0036(15)
C23 0.022(2) 0.039(3) 0.018(2) 0.0011(19) 0.0015(17) 0.007(2)
C24 0.023(2) 0.035(3) 0.027(2) -0.0012(19) 0.0042(19) 0.0024(19)
C25 0.0546(17) 0.0451(16) 0.079(2) -0.0266(15) 0.0063(15) 0.0048(13)
C26 0.057(2) 0.046(2) 0.070(2) -0.023(2) 0.016(2) -0.0012(19)
C27 0.059(2) 0.049(2) 0.076(3) -0.018(2) 0.005(2) 0.0120(19)
O16 0.046(3) 0.046(3) 0.066(3) 0.028(2) 0.020(2) 0.016(2)
N5 0.050(3) 0.048(3) 0.064(3) 0.020(2) 0.006(2) 0.014(2)
C28 0.048(3) 0.046(3) 0.064(3) 0.024(2) 0.015(2) 0.014(2)
C29 0.051(4) 0.056(4) 0.065(4) 0.010(3) 0.006(3) 0.020(3)
C30 0.061(4) 0.055(4) 0.071(4) 0.025(4) -0.008(4) 0.010(3)
O16A 0.057(6) 0.052(5) 0.041(5) 0.009(4) 0.011(4) 0.003(4)
N5A 0.051(5) 0.050(5) 0.037(5) 0.007(4) 0.011(4) 0.003(4)
C28A 0.054(6) 0.051(5) 0.040(5) 0.008(4) 0.012(4) 0.003(4)
C29A 0.051(6) 0.050(6) 0.037(5) 0.004(5) 0.011(5) 0.004(5)
C30A 0.049(6) 0.049(6) 0.033(5) 0.006(5) 0.012(5) 0.006(5)
Na2 0.036(3) 0.0111(13) 0.030(3) 0.002(2) -0.0112(19) -0.003(2)

loop_
_atom_type_symbol
_atom_type_description
_atom_type_scat_dispersion_real
_atom_type_scat_dispersion_imag
_atom_type_scat_source
C C 0.0033 0.0016 'International Tables Vol C Tables 4.2.6.8 and 6.1.1.4'
H H 0.0000 0.0000 'International Tables Vol C Tables 4.2.6.8 and 6.1.1.4'
Mn Mn 0.3368 0.7283 'International Tables Vol C Tables 4.2.6.8 and 6.1.1.4'
Mo Mo -1.6832 0.6857 'International Tables Vol C Tables 4.2.6.8 and 6.1.1.4'
N N 0.0061 0.0033 'International Tables Vol C Tables 4.2.6.8 and 6.1.1.4'
Na Na 0.0362 0.0249 'International Tables Vol C Tables 4.2.6.8 and 6.1.1.4'
O O 0.0106 0.0060 'International Tables Vol C Tables 4.2.6.8 and 6.1.1.4'

loop_
_geom_angle_atom_site_label_1
_geom_angle_atom_site_label_2
_geom_angle_atom_site_label_3
_geom_angle
_geom_angle_site_symmetry_1
_geom_angle_site_symmetry_3
_geom_angle_publ_flag
O1 Mo1 O4 147.12(11) . . ?
O1 Mo1 O5 72.81(10) . . ?
O1 Mo1 O6 79.96(10) . 2_765 ?
O2 Mo1 O1 99.38(12) . . ?
O2 Mo1 O4 99.82(12) . . ?
O2 Mo1 O5 161.36(11) . . ?
O2 Mo1 O6 92.18(11) . 2_765 ?
O3 Mo1 O1 102.02(12) . . ?
O3 Mo1 O2 106.94(13) . . ?
O3 Mo1 O4 97.57(12) . . ?
O3 Mo1 O5 91.39(11) . . ?
O3 Mo1 O6 160.02(12) . 2_765 ?
O4 Mo1 O5 80.63(10) . . ?
O4 Mo1 O6 72.89(9) . 2_765 ?
O6 Mo1 O5 70.01(9) 2_765 . ?
O4 Mo2 O6 70.27(9) . 2_765 ?
O4 Mo2 O7 79.63(10) . . ?
O7 Mo2 O6 72.38(9) . 2_765 ?
O8 Mo2 O4 99.31(12) . . ?
O8 Mo2 O6 165.14(11) . 2_765 ?
O8 Mo2 O7 95.73(11) . . ?
O8 Mo2 O9 105.80(13) . . ?
O8 Mo2 O10 103.42(12) . . ?
O9 Mo2 O4 100.63(12) . . ?
O9 Mo2 O6 86.94(11) . 2_765 ?
O9 Mo2 O7 158.04(11) . . ?
O9 Mo2 O10 99.50(12) . . ?
O10 Mo2 O4 144.05(10) . . ?
O10 Mo2 O6 81.45(10) . 2_765 ?
O10 Mo2 O7 70.77(10) . . ?
O1 Mo3 O5 70.08(10) 2_765 2_765 ?
O1 Mo3 O7 82.18(10) 2_765 . ?
O1 Mo3 O10 144.33(11) 2_765 . ?
O7 Mo3 O5 71.80(8) . 2_765 ?
O10 Mo3 O5 78.97(10) . 2_765 ?
O10 Mo3 O7 71.43(10) . . ?
O11 Mo3 O1 100.73(12) . 2_765 ?
O11 Mo3 O5 90.37(11) . 2_765 ?
O11 Mo3 O7 159.93(12) . . ?
O11 Mo3 O10 96.68(12) . . ?
O12 Mo3 O1 100.91(12) . 2_765 ?
O12 Mo3 O5 163.28(11) . 2_765 ?
O12 Mo3 O7 93.38(11) . . ?
O12 Mo3 O10 104.11(12) . . ?
O12 Mo3 O11 105.40(13) . . ?
O5 Mn1 O5 180.0 . 2_765 ?
O5 Mn1 O6 87.49(10) . 2_765 ?
O5 Mn1 O6 92.51(10) 2_765 2_765 ?
O5 Mn1 O6 92.51(10) . . ?
O5 Mn1 O6 87.49(10) 2_765 . ?
O5 Mn1 O7 87.15(10) . 2_765 ?
O5 Mn1 O7 92.85(10) . . ?
O5 Mn1 O7 87.15(10) 2_765 . ?
O5 Mn1 O7 92.85(10) 2_765 2_765 ?
O6 Mn1 O6 180.0 . 2_765 ?
O6 Mn1 O7 92.41(10) 2_765 2_765 ?
O6 Mn1 O7 87.59(10) . 2_765 ?
O6 Mn1 O7 92.41(10) . . ?
O6 Mn1 O7 87.59(10) 2_765 . ?
O7 Mn1 O7 180.0 2_765 . ?
O13 Na1 O15 88.97(16) . . ?
O13 Na1 O17 111.46(12) . . ?
O13 Na1 N3 79.35(13) . . ?
O13 Na1 O16 124.8(2) . . ?
O15 Na1 N3 166.53(17) . . ?
O17 Na1 O15 95.20(15) . . ?
O17 Na1 N3 95.29(14) . . ?
O16 Na1 O15 95.6(2) . . ?
O16 Na1 O17 122.7(2) . . ?
O16 Na1 N3 85.8(2) . . ?
O16A Na1 O13 141.2(5) . . ?
O16A Na1 O15 87.5(4) . . ?
O16A Na1 O17 107.3(5) . . ?
O16A Na1 N3 97.3(4) . . ?
Mo1 O1 Mo3 122.13(14) . 2_765 ?
Mo1 O3 Na2 171.51(19) . . ?
Mo2 O4 Mo1 120.28(13) . . ?
Mo1 O5 Mo3 89.29(9) . 2_765 ?
Mn1 O5 Mo1 101.25(10) . . ?
Mn1 O5 Mo3 100.87(10) . 2_765 ?
C1 O5 Mo1 121.0(2) . . ?
C1 O5 Mo3 121.1(2) . 2_765 ?
C1 O5 Mn1 117.9(2) . . ?
Mo1 O6 Mo2 90.27(8) 2_765 2_765 ?
Mn1 O6 Mo1 101.24(10) . 2_765 ?
Mn1 O6 Mo2 100.96(10) . 2_765 ?
C3 O6 Mo1 119.8(2) . 2_765 ?
C3 O6 Mo2 122.5(2) . 2_765 ?
C3 O6 Mn1 116.9(2) . . ?
Mo3 O7 Mo2 92.59(8) . . ?
Mn1 O7 Mo2 99.08(10) . . ?
Mn1 O7 Mo3 100.11(10) . . ?
C2 O7 Mo2 123.3(2) . . ?
C2 O7 Mo3 123.1(2) . . ?
C2 O7 Mn1 113.61(19) . . ?
Mo2 O10 Mo3 120.56(13) . . ?
C5 O13 Na1 161.8(3) . . ?
Na1 O15 Na2 117.7(2) . . ?
C25 O15 Na1 113.3(4) . . ?
C25 O15 Na2 127.8(4) . . ?
Na1 O17 H17A 109.5 . . ?
Na1 O17 H17B 109.4 . . ?
H17A O17 H17B 104.5 . . ?
H18A O18 H18B 104.7 . . ?
Na2 O18 H18A 109.1 . . ?
Na2 O18 H18B 110.9 . . ?
C4 N1 H1 116.7 . . ?
C5 N1 H1 116.7 . . ?
C5 N1 C4 126.6(3) . . ?
C7 N2 H2 118.7 . . ?
C8 N2 H2 118.7 . . ?
C8 N2 C7 122.6(3) . . ?
C23 N3 Na1 148.2(4) . . ?
C25 N4 C26 120.7(7) . . ?
C25 N4 C27 122.7(6) . . ?
C27 N4 C26 116.4(5) . . ?
O5 C1 H1A 109.0 . . ?
O5 C1 H1B 109.0 . . ?
O5 C1 C4 113.0(3) . . ?
H1A C1 H1B 107.8 . . ?
C4 C1 H1A 109.0 . . ?
C4 C1 H1B 109.0 . . ?
O7 C2 H2A 108.9 . . ?
O7 C2 H2B 108.9 . . ?
O7 C2 C4 113.5(3) . . ?
H2A C2 H2B 107.7 . . ?
C4 C2 H2A 108.9 . . ?
C4 C2 H2B 108.9 . . ?
O6 C3 H3A 108.8 . . ?
O6 C3 H3B 108.8 . . ?
O6 C3 C4 113.8(3) . . ?
H3A C3 H3B 107.7 . . ?
C4 C3 H3A 108.8 . . ?
C4 C3 H3B 108.8 . . ?
N1 C4 C1 107.7(3) . . ?
N1 C4 C2 107.6(3) . . ?
N1 C4 C3 103.3(3) . . ?
C1 C4 C2 114.2(3) . . ?
C3 C4 C1 110.8(3) . . ?
C3 C4 C2 112.5(3) . . ?
O13 C5 N1 123.4(3) . . ?
O13 C5 C6 121.4(3) . . ?
N1 C5 C6 115.2(3) . . ?
C5 C6 H6A 109.3 . . ?
C5 C6 H6B 109.3 . . ?
C5 C6 C7 111.5(3) . . ?
H6A C6 H6B 108.0 . . ?
C7 C6 H6A 109.3 . . ?
C7 C6 H6B 109.3 . . ?
N2 C7 C6 111.3(3) . . ?
N2 C7 H7A 109.4 . . ?
N2 C7 H7B 109.4 . . ?
C6 C7 H7A 109.4 . . ?
C6 C7 H7B 109.4 . . ?
H7A C7 H7B 108.0 . . ?
O14 C8 N2 124.0(4) . . ?
O14 C8 C9 120.6(4) . . ?
N2 C8 C9 115.4(3) . . ?
C10 C9 C8 119.4(4) . . ?
C10 C9 C22 122.3(4) . . ?
C22 C9 C8 118.3(3) . . ?
C9 C10 C11 123.0(4) . . ?
C9 C10 C15 119.1(4) . . ?
C11 C10 C15 118.0(4) . . ?
C10 C11 H11 119.4 . . ?
C12 C11 C10 121.1(4) . . ?
C12 C11 H11 119.4 . . ?
C11 C12 H12 119.8 . . ?
C11 C12 C13 120.5(4) . . ?
C13 C12 H12 119.8 . . ?
C12 C13 H13 119.7 . . ?
C14 C13 C12 120.5(4) . . ?
C14 C13 H13 119.7 . . ?
C13 C14 H14 119.4 . . ?
C13 C14 C15 121.2(4) . . ?
C15 C14 H14 119.4 . . ?
C14 C15 C10 118.7(4) . . ?
C16 C15 C10 119.2(4) . . ?
C16 C15 C14 122.1(4) . . ?
C15 C16 H16 119.1 . . ?
C15 C16 C17 121.9(4) . . ?
C17 C16 H16 119.1 . . ?
C16 C17 C18 122.1(4) . . ?
C16 C17 C22 119.4(4) . . ?
C18 C17 C22 118.4(4) . . ?
C17 C18 H18 119.4 . . ?
C19 C18 C17 121.2(4) . . ?
C19 C18 H18 119.4 . . ?
C18 C19 H19 119.9 . . ?
C18 C19 C20 120.2(4) . . ?
C20 C19 H19 119.9 . . ?
C19 C20 H20 119.7 . . ?
C21 C20 C19 120.5(4) . . ?
C21 C20 H20 119.7 . . ?
C20 C21 H21 119.4 . . ?
C20 C21 C22 121.2(4) . . ?
C22 C21 H21 119.4 . . ?
C9 C22 C17 118.0(4) . . ?
C9 C22 C21 123.6(4) . . ?
C21 C22 C17 118.4(4) . . ?
N3 C23 C24 179.1(5) . . ?
C23 C24 H24A 109.5 . . ?
C23 C24 H24B 109.5 . . ?
C23 C24 H24C 109.5 . . ?
H24A C24 H24B 109.5 . . ?
H24A C24 H24C 109.5 . . ?
H24B C24 H24C 109.5 . . ?
O15 C25 H25 119.3 . . ?
N4 C25 O15 121.5(7) . . ?
N4 C25 H25 119.3 . . ?
N4 C26 H26A 109.5 . . ?
N4 C26 H26B 109.5 . . ?
N4 C26 H26C 109.5 . . ?
H26A C26 H26B 109.5 . . ?
H26A C26 H26C 109.5 . . ?
H26B C26 H26C 109.5 . . ?
N4 C27 H27A 109.5 . . ?
N4 C27 H27B 109.5 . . ?
N4 C27 H27C 109.5 . . ?
H27A C27 H27B 109.5 . . ?
H27A C27 H27C 109.5 . . ?
H27B C27 H27C 109.5 . . ?
C28 O16 Na1 148.7(7) . . ?
C28 N5 C29 119.6(9) . . ?
C28 N5 C30 124.3(10) . . ?
C30 N5 C29 116.1(9) . . ?
O16 C28 N5 127.1(10) . . ?
O16 C28 H28 116.5 . . ?
N5 C28 H28 116.5 . . ?
N5 C29 H29A 109.5 . . ?
N5 C29 H29B 109.5 . . ?
N5 C29 H29C 109.5 . . ?
H29A C29 H29B 109.5 . . ?
H29A C29 H29C 109.5 . . ?
H29B C29 H29C 109.5 . . ?
N5 C30 H30A 109.5 . . ?
N5 C30 H30B 109.5 . . ?
N5 C30 H30C 109.5 . . ?
H30A C30 H30B 109.5 . . ?
H30A C30 H30C 109.5 . . ?
H30B C30 H30C 109.5 . . ?
C28A O16A Na1 140.6(15) . . ?
C28A N5A C29A 128(2) . . ?
C28A N5A C30A 118(2) . . ?
C29A N5A C30A 114.1(17) . . ?
O16A C28A H28A 116.5 . . ?
N5A C28A O16A 127(2) . . ?
N5A C28A H28A 116.5 . . ?
N5A C29A H29D 109.5 . . ?
N5A C29A H29E 109.5 . . ?
N5A C29A H29F 109.5 . . ?
H29D C29A H29E 109.5 . . ?
H29D C29A H29F 109.5 . . ?
H29E C29A H29F 109.5 . . ?
N5A C30A H30D 109.5 . . ?
N5A C30A H30E 109.5 . . ?
N5A C30A H30F 109.5 . . ?
H30D C30A H30E 109.5 . . ?
H30D C30A H30F 109.5 . . ?
H30E C30A H30F 109.5 . . ?
O3 Na2 O15 114.6(2) . . ?
O3 Na2 O18 91.9(2) . . ?
O3 Na2 H18B 77(7) . 2_755 ?
O15 Na2 H18B 71(8) . 2_755 ?
O18 Na2 O15 114.0(2) . . ?
O18 Na2 H18B 169(6) . 2_755 ?

loop_
_geom_bond_atom_site_label_1
_geom_bond_atom_site_label_2
_geom_bond_distance
_geom_bond_site_symmetry_2
_geom_bond_publ_flag
Mo1 O1 1.912(3) . ?
Mo1 O2 1.701(3) . ?
Mo1 O3 1.700(3) . ?
Mo1 O4 1.935(3) . ?
Mo1 O5 2.335(3) . ?
Mo1 O6 2.310(2) 2_765 ?
Mo2 O4 1.935(2) . ?
Mo2 O6 2.424(2) 2_765 ?
Mo2 O7 2.329(2) . ?
Mo2 O8 1.700(3) . ?
Mo2 O9 1.708(3) . ?
Mo2 O10 1.913(3) . ?
Mo3 O1 1.925(3) 2_765 ?
Mo3 O5 2.443(2) 2_765 ?
Mo3 O7 2.288(2) . ?
Mo3 O10 1.930(3) . ?
Mo3 O11 1.712(3) . ?
Mo3 O12 1.697(3) . ?
Mn1 O5 1.913(2) . ?
Mn1 O5 1.913(2) 2_765 ?
Mn1 O6 1.941(3) . ?
Mn1 O6 1.941(3) 2_765 ?
Mn1 O7 2.111(3) 2_765 ?
Mn1 O7 2.111(3) . ?
Na1 O13 2.244(3) . ?
Na1 O15 2.336(4) . ?
Na1 O17 2.297(3) . ?
Na1 N3 2.513(5) . ?
Na1 O16 2.286(7) . ?
Na1 O16A 2.242(15) . ?
O3 Na2 2.340(6) . ?
O5 C1 1.440(4) . ?
O6 C3 1.434(4) . ?
O7 C2 1.445(4) . ?
O13 C5 1.234(5) . ?
O14 C8 1.232(5) . ?
O15 C25 1.329(8) . ?
O15 Na2 2.550(6) . ?
O17 H17A 0.8715 . ?
O17 H17B 0.8705 . ?
O18 H18A 0.8691 . ?
O18 H18B 0.8685 . ?
O18 Na2 2.396(6) . ?
N1 H1 0.8800 . ?
N1 C4 1.473(5) . ?
N1 C5 1.343(5) . ?
N2 H2 0.8800 . ?
N2 C7 1.458(5) . ?
N2 C8 1.336(5) . ?
N3 C23 1.147(6) . ?
N4 C25 1.294(8) . ?
N4 C26 1.461(8) . ?
N4 C27 1.458(9) . ?
C1 H1A 0.9900 . ?
C1 H1B 0.9900 . ?
C1 C4 1.540(5) . ?
C2 H2A 0.9900 . ?
C2 H2B 0.9900 . ?
C2 C4 1.543(5) . ?
C3 H3A 0.9900 . ?
C3 H3B 0.9900 . ?
C3 C4 1.540(5) . ?
C5 C6 1.514(5) . ?
C6 H6A 0.9900 . ?
C6 H6B 0.9900 . ?
C6 C7 1.523(5) . ?
C7 H7A 0.9900 . ?
C7 H7B 0.9900 . ?
C8 C9 1.517(5) . ?
C9 C10 1.389(6) . ?
C9 C22 1.411(6) . ?
C10 C11 1.427(6) . ?
C10 C15 1.443(5) . ?
C11 H11 0.9500 . ?
C11 C12 1.364(6) . ?
C12 H12 0.9500 . ?
C12 C13 1.420(6) . ?
C13 H13 0.9500 . ?
C13 C14 1.350(7) . ?
C14 H14 0.9500 . ?
C14 C15 1.427(6) . ?
C15 C16 1.393(6) . ?
C16 H16 0.9500 . ?
C16 C17 1.396(6) . ?
C17 C18 1.425(6) . ?
C17 C22 1.448(5) . ?
C18 H18 0.9500 . ?
C18 C19 1.359(7) . ?
C19 H19 0.9500 . ?
C19 C20 1.434(6) . ?
C20 H20 0.9500 . ?
C20 C21 1.356(6) . ?
C21 H21 0.9500 . ?
C21 C22 1.427(6) . ?
C23 C24 1.452(7) . ?
C24 H24A 0.9800 . ?
C24 H24B 0.9800 . ?
C24 H24C 0.9800 . ?
C25 H25 0.9500 . ?
C26 H26A 0.9800 . ?
C26 H26B 0.9800 . ?
C26 H26C 0.9800 . ?
C27 H27A 0.9800 . ?
C27 H27B 0.9800 . ?
C27 H27C 0.9800 . ?
O16 C28 1.212(10) . ?
N5 C28 1.337(13) . ?
N5 C29 1.468(14) . ?
N5 C30 1.435(13) . ?
C28 H28 0.9500 . ?
C29 H29A 0.9800 . ?
C29 H29B 0.9800 . ?
C29 H29C 0.9800 . ?
C30 H30A 0.9800 . ?
C30 H30B 0.9800 . ?
C30 H30C 0.9800 . ?
O16A C28A 1.28(3) . ?
N5A C28A 1.23(3) . ?
N5A C29A 1.44(3) . ?
N5A C30A 1.50(3) . ?
C28A H28A 0.9500 . ?
C29A H29D 0.9800 . ?
C29A H29E 0.9800 . ?
C29A H29F 0.9800 . ?
C30A H30D 0.9800 . ?
C30A H30E 0.9800 . ?
C30A H30F 0.9800 . ?

loop_
_geom_hbond_atom_site_label_D
_geom_hbond_atom_site_label_H
_geom_hbond_atom_site_label_A
_geom_hbond_distance_DH
_geom_hbond_distance_HA
_geom_hbond_distance_DA
_geom_hbond_angle_DHA
_geom_hbond_site_symmetry_A
_geom_hbond_publ_flag
O17 H17A O4 0.87 1.93 2.793(4) 173.3 . yes
O17 H17B O14 0.87 1.93 2.792(4) 168.5 1_655 yes
O18 H18A O11 0.87 1.96 2.823(4) 174.4 2_765 yes
O18 H18B O17 0.87 2.09 2.939(4) 167.2 2_755 yes

loop_
_geom_torsion_atom_site_label_1
_geom_torsion_atom_site_label_2
_geom_torsion_atom_site_label_3
_geom_torsion_atom_site_label_4
_geom_torsion
_geom_torsion_site_symmetry_1
_geom_torsion_site_symmetry_2
_geom_torsion_site_symmetry_3
_geom_torsion_site_symmetry_4
_geom_torsion_publ_flag
Mo1 O5 C1 C4 121.7(3) . . . . ?
Mo1 O6 C3 C4 -126.4(3) 2_765 . . . ?
Mo2 O6 C3 C4 121.8(3) 2_765 . . . ?
Mo2 O7 C2 C4 -121.7(3) . . . . ?
Mo3 O5 C1 C4 -128.1(2) 2_765 . . . ?
Mo3 O7 C2 C4 118.8(3) . . . . ?
Mn1 O5 C1 C4 -3.4(4) . . . . ?
Mn1 O6 C3 C4 -3.5(4) . . . . ?
Mn1 O7 C2 C4 -2.1(4) . . . . ?
Na1 O13 C5 N1 149.4(7) . . . . ?
Na1 O13 C5 C6 -31.1(11) . . . . ?
Na1 O15 C25 N4 112.5(6) . . . . ?
Na1 O16 C28 N5 -12(2) . . . . ?
Na1 O16A C28A N5A 159.8(17) . . . . ?
O5 C1 C4 N1 176.9(3) . . . . ?
O5 C1 C4 C2 -63.7(4) . . . . ?
O5 C1 C4 C3 64.6(4) . . . . ?
O6 C3 C4 N1 -175.3(3) . . . . ?
O6 C3 C4 C1 -60.3(4) . . . . ?
O6 C3 C4 C2 68.9(4) . . . . ?
O7 C2 C4 N1 -175.9(3) . . . . ?
O7 C2 C4 C1 64.6(4) . . . . ?
O7 C2 C4 C3 -62.8(4) . . . . ?
O13 C5 C6 C7 25.7(5) . . . . ?
O14 C8 C9 C10 85.1(5) . . . . ?
O14 C8 C9 C22 -92.6(5) . . . . ?
N1 C5 C6 C7 -154.8(3) . . . . ?
N2 C8 C9 C10 -93.4(5) . . . . ?
N2 C8 C9 C22 88.9(5) . . . . ?
C4 N1 C5 O13 4.6(6) . . . . ?
C4 N1 C5 C6 -174.9(3) . . . . ?
C5 N1 C4 C1 55.9(4) . . . . ?
C5 N1 C4 C2 -67.6(4) . . . . ?
C5 N1 C4 C3 173.2(3) . . . . ?
C5 C6 C7 N2 64.6(4) . . . . ?
C7 N2 C8 O14 6.1(6) . . . . ?
C7 N2 C8 C9 -175.5(3) . . . . ?
C8 N2 C7 C6 86.4(4) . . . . ?
C8 C9 C10 C11 2.4(6) . . . . ?
C8 C9 C10 C15 -176.8(4) . . . . ?
C8 C9 C22 C17 176.4(4) . . . . ?
C8 C9 C22 C21 -3.3(6) . . . . ?
C9 C10 C11 C12 -179.4(4) . . . . ?
C9 C10 C15 C14 179.0(4) . . . . ?
C9 C10 C15 C16 0.8(6) . . . . ?
C10 C9 C22 C17 -1.2(6) . . . . ?
C10 C9 C22 C21 179.0(4) . . . . ?
C10 C11 C12 C13 -0.4(7) . . . . ?
C10 C15 C16 C17 -2.0(6) . . . . ?
C11 C10 C15 C14 -0.2(6) . . . . ?
C11 C10 C15 C16 -178.4(4) . . . . ?
C11 C12 C13 C14 1.4(8) . . . . ?
C12 C13 C14 C15 -1.8(7) . . . . ?
C13 C14 C15 C10 1.2(6) . . . . ?
C13 C14 C15 C16 179.4(4) . . . . ?
C14 C15 C16 C17 179.9(4) . . . . ?
C15 C10 C11 C12 -0.2(6) . . . . ?
C15 C16 C17 C18 179.9(4) . . . . ?
C15 C16 C17 C22 1.5(6) . . . . ?
C16 C17 C18 C19 178.5(4) . . . . ?
C16 C17 C22 C9 0.1(6) . . . . ?
C16 C17 C22 C21 179.9(4) . . . . ?
C17 C18 C19 C20 2.4(7) . . . . ?
C18 C17 C22 C9 -178.3(4) . . . . ?
C18 C17 C22 C21 1.4(6) . . . . ?
C18 C19 C20 C21 -0.1(7) . . . . ?
C19 C20 C21 C22 -1.5(7) . . . . ?
C20 C21 C22 C9 -179.5(4) . . . . ?
C20 C21 C22 C17 0.8(6) . . . . ?
C22 C9 C10 C11 180.0(4) . . . . ?
C22 C9 C10 C15 0.8(6) . . . . ?
C22 C17 C18 C19 -3.1(7) . . . . ?
C26 N4 C25 O15 174.0(5) . . . . ?
C27 N4 C25 O15 0.4(10) . . . . ?
C29 N5 C28 O16 -1.1(17) . . . . ?
C30 N5 C28 O16 179.6(11) . . . . ?
C29A N5A C28A O16A -3(4) . . . . ?
C30A N5A C28A O16A 179(2) . . . . ?
Na2 O15 C25 N4 -80.7(8) . . . . ?
